data_7021629
loop_
_publ_author_name
'Mishra, Shashank'
'Jeanneau, Erwann'
'Bulin, Anne-Laure'
'Ledoux, Gilles'
'Jouguet, Bernadette'
'Amans, David'
'Belsky, Andrei'
'Daniele, St\'ephane'
'Dujardin, Christophe'

_publ_section_title
;
 A molecular precursor approach to monodisperse scintillating CeF3
 nanocrystals.
;
_journal_issue 35
_journal_name_full 'Dalton transactions (Cambridge, England : 2003)'
_journal_page_first 12633
_journal_page_last 12643
_journal_paper_doi 10.1039/c3dt50605c
_journal_volume 42
_journal_year 2013
_chemical_formula_moiety 'C26 H38 Ce2 F18 N2 O18 S4'
_chemical_formula_sum 'C26 H38 Ce2 F18 N2 O18 S4'
_chemical_formula_weight 1417.06
_space_group_IT_number 15
_symmetry_cell_setting monoclinic
_symmetry_space_group_name_Hall '-C 2yc'
_symmetry_space_group_name_H-M 'C 1 2/c 1'
_atom_sites_solution_hydrogens geom
_atom_sites_solution_primary direct
_audit_creation_date 11-09-20
_audit_creation_method CRYSTALS_ver_14.11
_cell_angle_alpha 90
_cell_angle_beta 105.845(8)
_cell_angle_gamma 90
_cell_formula_units_Z 4
_cell_length_a 21.433(2)
_cell_length_b 12.1357(8)
_cell_length_c 19.2280(10)
_cell_measurement_reflns_used 11105
_cell_measurement_temperature 100
_cell_measurement_theta_max 29.3765
_cell_measurement_theta_min 3.3151
_cell_volume 4811.3(6)
_computing_cell_refinement
;
CrysAlisPro, Agilent Technologies,
Version 1.171.35.15 (release 03-08-2011 CrysAlis171 .NET)
(compiled Aug 3 2011,13:03:54)
;
_computing_data_collection
;
CrysAlisPro, Agilent Technologies,
Version 1.171.35.15 (release 03-08-2011 CrysAlis171 .NET)
(compiled Aug 3 2011,13:03:54)
;
_computing_data_reduction
;
CrysAlisPro, Agilent Technologies,
Version 1.171.35.15 (release 03-08-2011 CrysAlis171 .NET)
(compiled Aug 3 2011,13:03:54)
;
_computing_molecular_graphics 'CAMERON (Watkin et al., 1996)'
_computing_publication_material 'CRYSTALS (Betteridge et al., 2003)'
_computing_structure_refinement 'CRYSTALS (Betteridge et al., 2003)'
_computing_structure_solution 'SIR97 (Altomare et al., 1999)'
_diffrn_ambient_temperature 100
_diffrn_detector_area_resol_mean 10.4685
_diffrn_measured_fraction_theta_full 0.997
_diffrn_measured_fraction_theta_max 0.909
_diffrn_measurement_device_type 'Xcalibur, Atlas, Gemini ultra'
_diffrn_measurement_method \w
_diffrn_radiation_monochromator graphite
_diffrn_radiation_source 'Enhance (Mo) X-ray Source'
_diffrn_radiation_type 'Mo K\a'
_diffrn_radiation_wavelength 0.7107
_diffrn_reflns_av_R_equivalents 0.070
_diffrn_reflns_limit_h_max 28
_diffrn_reflns_limit_h_min -29
_diffrn_reflns_limit_k_max 16
_diffrn_reflns_limit_k_min -15
_diffrn_reflns_limit_l_max 26
_diffrn_reflns_limit_l_min -26
_diffrn_reflns_number 28753
_diffrn_reflns_theta_full 26.496
_diffrn_reflns_theta_max 29.440
_diffrn_reflns_theta_min 3.322
_diffrn_standards_number 0
_exptl_absorpt_coefficient_mu 2.178
_exptl_absorpt_correction_T_max 0.779
_exptl_absorpt_correction_T_min 0.645
_exptl_absorpt_correction_type analytical
_exptl_absorpt_process_details
;
CrysAlisPro, Agilent Technologies,
Version 1.171.35.15 (release 03-08-2011 CrysAlis171 .NET)
(compiled Aug 3 2011,13:03:54)
Analytical numeric absorption correction using a multifaceted crystal
model based on expressions derived by R.C. Clark & J.S. Reid.
(Clark, R. C. & Reid, J. S. (1995). Acta Cryst. A51, 887-897)
;
_exptl_crystal_colour colorless
_exptl_crystal_density_diffrn 1.956
_exptl_crystal_density_method 'not measured'
_exptl_crystal_description block
_exptl_crystal_F_000 2776
_exptl_crystal_size_max 0.259
_exptl_crystal_size_mid 0.200
_exptl_crystal_size_min 0.146
_refine_diff_density_max 2.56
_refine_diff_density_min -3.35
_refine_ls_extinction_coef 54(7)
_refine_ls_extinction_method 'Larson (1970), Equation 22'
_refine_ls_goodness_of_fit_ref 0.9880
_refine_ls_hydrogen_treatment none
_refine_ls_matrix_type full
_refine_ls_number_parameters 317
_refine_ls_number_reflns 6050
_refine_ls_number_restraints 0
_refine_ls_R_factor_all 0.0708
_refine_ls_R_factor_gt 0.0590
_refine_ls_shift/su_max 0.0017121
_refine_ls_shift/su_mean 0.0000332
_refine_ls_structure_factor_coef Fsqd
_refine_ls_weighting_details
;
Method, part 1, Chebychev polynomial, (Watkin, 1994, Prince, 1982)
[weight] = 1.0/[A~0~*T~0~(x)+A~1~*T~1~(x) ... +A~n-1~]*T~n-1~(x)]
where A~i~ are the Chebychev coefficients listed below and x= Fcalc/Fmax
Method = Robust Weighting (Prince, 1982)
W = [weight] * [1-(deltaF/6*sigmaF)^2^]^2^
A~i~ are:
0.227E+04 0.367E+04 0.226E+04 873. 184.
;
_refine_ls_weighting_scheme calc
_refine_ls_wR_factor_all 0.1699
_refine_ls_wR_factor_gt 0.1378
_refine_ls_wR_factor_ref 0.1699
_reflns_limit_h_max 28
_reflns_limit_h_min -29
_reflns_limit_k_max 16
_reflns_limit_k_min 0
_reflns_limit_l_max 26
_reflns_limit_l_min 0
_reflns_number_gt 5105
_reflns_number_total 6050
_reflns_threshold_expression I>2.0\s(I)
_oxford_diffrn_Wilson_B_factor 1.60
_oxford_diffrn_Wilson_scale 1.26
_oxford_refine_ls_r_factor_ref 0.0708
_oxford_refine_ls_scale 0.953(5)
_oxford_reflns_number_all 6050
_oxford_reflns_threshold_expression_ref I>-10.0\s(I)
_oxford_structure_analysis_title 'sm16b in C 1 2/c 1'
_cod_data_source_file c3dt50605c.txt
_cod_data_source_block complex7
_cod_original_sg_symbol_H-M 'C 2/c '
_cod_database_code 7021629

loop_
_symmetry_equiv_pos_as_xyz
x,y,z
-x,-y,-z
x+1/2,y+1/2,z
-x+1/2,-y+1/2,-z
x,-y,z+1/2
-x,y,-z+1/2
x+1/2,-y+1/2,z+1/2
-x+1/2,y+1/2,-z+1/2

loop_
_atom_site_label
_atom_site_type_symbol
_atom_site_fract_x
_atom_site_fract_y
_atom_site_fract_z
_atom_site_U_iso_or_equiv
_atom_site_occupancy
_atom_site_adp_type
_atom_site_refinement_flags_posn
F1 F 0.5745(4) 0.1655(7) 0.7782(3) 0.0859 1.0000 Uani .
F2 F 0.6606(3) 0.2594(6) 0.8178(3) 0.0516 1.0000 Uani .
F3 F 0.5719(4) 0.3413(7) 0.7766(3) 0.0753 1.0000 Uani .
F4 F 0.6723(2) -0.1123(4) 0.4589(3) 0.0410 1.0000 Uani .
F5 F 0.7749(2) -0.1330(4) 0.4925(3) 0.0452 1.0000 Uani .
F6 F 0.7201(3) -0.1328(4) 0.5704(2) 0.0378 1.0000 Uani .
F7 F 0.8724(3) 0.3224(4) 0.7500(2) 0.0413 1.0000 Uani .
F8 F 0.9070(3) 0.1672(5) 0.7217(3) 0.0504 1.0000 Uani .
F9 F 0.9413(3) 0.3183(8) 0.6876(3) 0.0775 1.0000 Uani .
C1 C 0.7467(5) 0.4758(7) 0.7765(4) 0.0383 1.0000 Uani .
C2 C 0.7065(3) 0.6432(6) 0.6816(4) 0.0287 1.0000 Uani .
C3 C 0.5629(3) 0.6286(5) 0.4552(4) 0.0251 1.0000 Uani .
C4 C 0.4961(3) 0.4645(6) 0.3717(4) 0.0309 1.0000 Uani .
C5 C 0.6148(3) 0.2500(5) 0.6897(3) 0.0182 1.0000 Uani .
C6 C 0.6057(4) 0.2530(7) 0.7660(4) 0.0284 1.0000 Uani .
C7 C 0.5496(3) 0.0990(5) 0.4603(3) 0.0214 1.0000 Uani .
C8 C 0.4326(3) 0.1158(7) 0.4289(4) 0.0281 1.0000 Uani .
C9 C 0.4859(4) -0.0160(6) 0.3646(4) 0.0287 1.0000 Uani .
C10 C 0.7325(3) 0.0425(5) 0.5169(3) 0.0173 1.0000 Uani .
C11 C 0.7259(3) -0.0848(6) 0.5102(4) 0.0222 1.0000 Uani .
C12 C 0.8327(3) 0.2636(5) 0.6261(3) 0.0176 1.0000 Uani .
C13 C 0.8895(4) 0.2696(7) 0.6975(4) 0.0325 1.0000 Uani .
O1 O 0.6819(2) 0.4381(4) 0.6414(3) 0.0288 1.0000 Uani .
O2 O 0.5806(2) 0.4200(4) 0.4959(3) 0.0276 1.0000 Uani .
O3 O 0.5744(2) 0.3003(4) 0.6413(3) 0.0233 1.0000 Uani .
O4 O 0.6630(2) 0.1965(4) 0.6836(3) 0.0254 1.0000 Uani .
O5 O 0.5585(2) 0.1709(4) 0.5088(2) 0.0231 1.0000 Uani .
O6 O 0.6944(2) 0.0860(4) 0.5475(3) 0.0234 1.0000 Uani .
O7 O 0.7721(2) 0.0837(4) 0.4890(3) 0.0290 1.0000 Uani .
O8 O 0.7777(2) 0.2645(4) 0.6345(3) 0.0238 1.0000 Uani .
O9 O 0.8519(2) 0.2562(4) 0.5719(3) 0.0256 1.0000 Uani .
Ce1 Ce 0.660667(14) 0.28324(3) 0.559256(16) 0.0140 1.0000 Uani .
S2 S 0.57571(8) 0.49027(14) 0.42890(9) 0.0220 1.0000 Uani .
S1 S 0.73927(8) 0.50768(13) 0.68369(9) 0.0214 1.0000 Uani .
N1 N 0.4922(3) 0.0677(5) 0.4202(3) 0.0225 1.0000 Uani .
H71 H 0.5859 0.0650 0.4515 0.0257 1.0000 Uiso R
H81 H 0.4011 0.0589 0.4260 0.0421 1.0000 Uiso R
H82 H 0.4411 0.1519 0.4749 0.0419 1.0000 Uiso R
H83 H 0.4162 0.1682 0.3911 0.0420 1.0000 Uiso R
H93 H 0.4639 0.0146 0.3184 0.0430 1.0000 Uiso R
H92 H 0.4617 -0.0779 0.3745 0.0429 1.0000 Uiso R
H91 H 0.5284 -0.0401 0.3636 0.0430 1.0000 Uiso R
H13 H 0.7594 0.4000 0.7859 0.0569 1.0000 Uiso R
H12 H 0.7786 0.5235 0.8070 0.0570 1.0000 Uiso R
H11 H 0.7056 0.4876 0.7862 0.0570 1.0000 Uiso R
H22 H 0.7058 0.6781 0.6364 0.0431 1.0000 Uiso R
H21 H 0.7332 0.6854 0.7208 0.0430 1.0000 Uiso R
H23 H 0.6633 0.6387 0.6865 0.0430 1.0000 Uiso R
H31 H 0.6012 0.6539 0.4902 0.0379 1.0000 Uiso R
H33 H 0.5538 0.6759 0.4136 0.0381 1.0000 Uiso R
H32 H 0.5268 0.6300 0.4759 0.0381 1.0000 Uiso R
H43 H 0.4929 0.3898 0.3553 0.0458 1.0000 Uiso R
H42 H 0.4874 0.5134 0.3310 0.0460 1.0000 Uiso R
H41 H 0.4648 0.4773 0.3985 0.0460 1.0000 Uiso R

loop_
_atom_site_aniso_label
_atom_site_aniso_U_11
_atom_site_aniso_U_22
_atom_site_aniso_U_33
_atom_site_aniso_U_23
_atom_site_aniso_U_13
_atom_site_aniso_U_12
F1 0.132(7) 0.096(5) 0.046(3) -0.020(3) 0.052(4) -0.079(5)
F2 0.034(3) 0.100(5) 0.019(2) -0.011(3) 0.0027(19) -0.004(3)
F3 0.096(5) 0.107(6) 0.029(3) 0.001(3) 0.029(3) 0.067(5)
F4 0.038(2) 0.027(2) 0.050(3) -0.011(2) -0.002(2) -0.0076(19)
F5 0.039(3) 0.026(2) 0.084(4) -0.010(2) 0.040(3) 0.0015(19)
F6 0.066(3) 0.021(2) 0.032(2) 0.0073(17) 0.023(2) 0.002(2)
F7 0.054(3) 0.047(3) 0.0179(19) -0.0065(19) 0.0012(19) -0.009(2)
F8 0.045(3) 0.073(4) 0.030(2) 0.018(2) 0.004(2) 0.028(3)
F9 0.031(3) 0.159(7) 0.032(3) 0.028(4) -0.009(2) -0.052(4)
C1 0.052(5) 0.034(4) 0.025(3) 0.002(3) 0.005(3) -0.008(4)
C2 0.028(3) 0.020(3) 0.033(4) -0.003(3) 0.002(3) -0.002(3)
C3 0.023(3) 0.020(3) 0.031(3) 0.000(2) 0.006(3) 0.003(2)
C4 0.027(3) 0.027(3) 0.033(4) -0.004(3) 0.000(3) 0.002(3)
C5 0.022(3) 0.017(3) 0.018(3) -0.005(2) 0.010(2) -0.002(2)
C6 0.028(3) 0.040(4) 0.021(3) 0.001(3) 0.013(3) -0.002(3)
C7 0.019(3) 0.022(3) 0.023(3) 0.003(2) 0.006(2) -0.001(2)
C8 0.024(3) 0.038(4) 0.022(3) 0.003(3) 0.005(2) -0.004(3)
C9 0.031(3) 0.030(4) 0.024(3) -0.006(3) 0.006(3) -0.012(3)
C10 0.016(2) 0.015(3) 0.019(3) 0.003(2) 0.002(2) -0.001(2)
C11 0.022(3) 0.022(3) 0.027(3) 0.001(2) 0.013(2) 0.004(2)
C12 0.017(3) 0.018(3) 0.018(3) 0.002(2) 0.005(2) -0.002(2)
C13 0.020(3) 0.057(5) 0.019(3) 0.010(3) 0.004(3) -0.004(3)
O1 0.024(2) 0.028(2) 0.033(3) -0.012(2) 0.005(2) -0.009(2)
O2 0.023(2) 0.034(3) 0.027(2) 0.007(2) 0.0089(19) 0.0078(19)
O3 0.016(2) 0.030(2) 0.025(2) -0.0001(19) 0.0061(18) 0.0014(17)
O4 0.025(2) 0.033(3) 0.020(2) 0.0044(19) 0.0089(19) 0.004(2)
O5 0.023(2) 0.028(2) 0.021(2) -0.0066(18) 0.0103(17) -0.0086(18)
O6 0.026(2) 0.022(2) 0.025(2) 0.0009(17) 0.0109(18) 0.0011(18)
O7 0.024(2) 0.029(3) 0.036(3) 0.006(2) 0.011(2) -0.0026(19)
O8 0.020(2) 0.031(2) 0.022(2) -0.0025(19) 0.0076(18) -0.0069(18)
O9 0.027(2) 0.031(3) 0.023(2) 0.002(2) 0.0129(19) -0.002(2)
Ce1 0.01299(19) 0.0149(2) 0.0146(2) -0.00076(10) 0.00438(13) -0.00105(9)
S2 0.0214(7) 0.0228(7) 0.0227(7) 0.0030(6) 0.0077(6) 0.0064(6)
S1 0.0206(7) 0.0201(7) 0.0236(7) -0.0051(6) 0.0063(6) -0.0050(5)
N1 0.022(3) 0.023(3) 0.023(3) -0.003(2) 0.007(2) -0.002(2)

loop_
_atom_type_symbol
_atom_type_scat_dispersion_real
_atom_type_scat_dispersion_imag
_atom_type_scat_Cromer_Mann_a1
_atom_type_scat_Cromer_Mann_b1
_atom_type_scat_Cromer_Mann_a2
_atom_type_scat_Cromer_Mann_b2
_atom_type_scat_Cromer_Mann_a3
_atom_type_scat_Cromer_Mann_b3
_atom_type_scat_Cromer_Mann_a4
_atom_type_scat_Cromer_Mann_b4
_atom_type_scat_Cromer_Mann_c
_atom_type_scat_source
C 0.0033 0.0016 2.3100 20.8439 1.0200 10.2075 1.5886 0.5687 0.8650 51.6512 0.2156 'International Tables Vol C 4.2.6.8 and 6.1.1.4'
H 0.0000 0.0000 0.4930 10.5109 0.3229 26.1257 0.1402 3.1424 0.0408 57.7998 0.0030 'International Tables Vol C 4.2.6.8 and 6.1.1.4'
O 0.0106 0.0060 3.0485 13.2771 2.2868 5.7011 1.5463 0.3239 0.8670 32.9089 0.2508 'International Tables Vol C 4.2.6.8 and 6.1.1.4'
F 0.0171 0.0103 3.5392 10.2825 2.6412 4.2944 1.5170 0.2615 1.0243 26.1476 0.2776 'International Tables Vol C 4.2.6.8 and 6.1.1.4'
S 0.1246 0.1234 6.9053 1.4679 5.2034 22.2151 1.4379 0.2536 1.5863 56.1720 0.8669 'International Tables Vol C 4.2.6.8 and 6.1.1.4'
Ce -0.2486 2.6331 21.1671 2.8122 19.7695 0.2268 11.8513 17.6083 3.3305 127.1130 1.8626 'International Tables Vol C 4.2.6.8 and 6.1.1.4'
N 0.0061 0.0033 12.2126 0.0057 3.1322 9.8933 2.0125 28.9975 1.1663 0.5826 -11.5290 'International Tables Vol C 4.2.6.8 and 6.1.1.4'

loop_
_geom_angle_atom_site_label_1
_geom_angle_site_symmetry_1
_geom_angle_atom_site_label_2
_geom_angle_atom_site_label_3
_geom_angle_site_symmetry_3
_geom_angle
_geom_angle_publ_flag
S1 . C1 H13 . 109.7 no
S1 . C1 H12 . 109.4 no
H13 . C1 H12 . 110.0 no
S1 . C1 H11 . 108.9 no
H13 . C1 H11 . 109.6 no
H12 . C1 H11 . 109.2 no
S1 . C2 H22 . 109.5 no
S1 . C2 H21 . 109.1 no
H22 . C2 H21 . 109.5 no
S1 . C2 H23 . 109.3 no
H22 . C2 H23 . 109.7 no
H21 . C2 H23 . 109.8 no
S2 . C3 H31 . 109.2 no
S2 . C3 H33 . 109.5 no
H31 . C3 H33 . 109.5 no
S2 . C3 H32 . 109.6 no
H31 . C3 H32 . 109.7 no
H33 . C3 H32 . 109.4 no
S2 . C4 H43 . 109.8 no
S2 . C4 H42 . 109.5 no
H43 . C4 H42 . 109.6 no
S2 . C4 H41 . 109.3 no
H43 . C4 H41 . 109.4 no
H42 . C4 H41 . 109.2 no
C6 . C5 O3 . 117.3(6) yes
C6 . C5 O4 . 115.2(6) yes
O3 . C5 O4 . 127.5(6) yes
C6 . C5 Ce1 . 165.1(4) yes
O3 . C5 Ce1 . 68.0(3) yes
O4 . C5 Ce1 . 61.3(3) yes
C5 . C6 F3 . 112.3(6) yes
C5 . C6 F2 . 113.8(6) yes
F3 . C6 F2 . 104.2(7) yes
C5 . C6 F1 . 110.9(6) yes
F3 . C6 F1 . 107.4(7) yes
F2 . C6 F1 . 107.8(7) yes
O5 . C7 N1 . 124.4(6) yes
O5 . C7 H71 . 118.4 no
N1 . C7 H71 . 117.2 no
N1 . C8 H81 . 109.4 no
N1 . C8 H82 . 109.6 no
H81 . C8 H82 . 109.7 no
N1 . C8 H83 . 109.3 no
H81 . C8 H83 . 109.2 no
H82 . C8 H83 . 109.7 no
N1 . C9 H93 . 109.5 no
N1 . C9 H92 . 110.3 no
H93 . C9 H92 . 109.3 no
N1 . C9 H91 . 109.3 no
H93 . C9 H91 . 109.1 no
H92 . C9 H91 . 109.4 no
C11 . C10 O6 . 113.8(5) yes
C11 . C10 O7 . 115.4(6) yes
O6 . C10 O7 . 130.8(6) yes
C10 . C11 F4 . 110.6(5) yes
C10 . C11 F6 . 113.0(5) yes
F4 . C11 F6 . 105.6(6) yes
C10 . C11 F5 . 113.5(5) yes
F4 . C11 F5 . 106.3(6) yes
F6 . C11 F5 . 107.3(6) yes
C13 . C12 O8 . 115.3(6) yes
C13 . C12 O9 . 112.9(6) yes
O8 . C12 O9 . 131.8(6) yes
C12 . C13 F8 . 109.6(7) yes
C12 . C13 F7 . 112.2(6) yes
F8 . C13 F7 . 106.9(6) yes
C12 . C13 F9 . 112.2(6) yes
F8 . C13 F9 . 107.4(7) yes
F7 . C13 F9 . 108.3(8) yes
Ce1 . O1 S1 . 139.2(3) yes
Ce1 . O2 S2 . 132.4(3) yes
C5 . O3 Ce1 . 87.2(4) yes
C5 . O4 Ce1 . 93.8(4) yes
C7 . O5 Ce1 . 126.8(4) yes
C10 . O6 Ce1 . 133.1(4) yes
Ce1 4_656 O7 C10 . 164.0(5) yes
C12 . O8 Ce1 . 139.2(4) yes
Ce1 4_656 O9 C12 . 154.4(4) yes
O3 . Ce1 O4 . 49.43(15) yes
O3 . Ce1 O8 . 113.24(15) yes
O4 . Ce1 O8 . 70.84(15) yes
O3 . Ce1 O5 . 67.32(14) yes
O4 . Ce1 O5 . 86.14(16) yes
O8 . Ce1 O5 . 141.69(16) yes
O3 . Ce1 O6 . 112.12(15) yes
O4 . Ce1 O6 . 76.39(16) yes
O8 . Ce1 O6 . 72.79(16) yes
O5 . Ce1 O6 . 72.24(16) yes
O3 . Ce1 O9 4_656 133.46(15) yes
O4 . Ce1 O9 4_656 144.79(16) yes
O8 . Ce1 O9 4_656 111.92(16) yes
O5 . Ce1 O9 4_656 70.61(15) yes
O6 . Ce1 O9 4_656 71.58(16) yes
O3 . Ce1 O7 4_656 135.22(17) yes
O4 . Ce1 O7 4_656 137.13(17) yes
O8 . Ce1 O7 4_656 71.97(16) yes
O5 . Ce1 O7 4_656 136.73(16) yes
O6 . Ce1 O7 4_656 111.70(16) yes
O3 . Ce1 O2 . 75.26(15) yes
O4 . Ce1 O2 . 124.40(16) yes
O8 . Ce1 O2 . 142.18(17) yes
O5 . Ce1 O2 . 76.12(17) yes
O6 . Ce1 O2 . 140.60(17) yes
O3 . Ce1 C5 . 24.83(16) yes
O4 . Ce1 C5 . 24.97(16) yes
O8 . Ce1 C5 . 90.58(16) yes
O5 . Ce1 C5 . 78.43(15) yes
O6 . Ce1 C5 . 96.64(16) yes
O3 . Ce1 O1 . 66.53(16) yes
O4 . Ce1 O1 . 76.15(18) yes
O8 . Ce1 O1 . 73.58(17) yes
O5 . Ce1 O1 . 131.05(16) yes
O6 . Ce1 O1 . 141.92(17) yes
O3 . Ce1 S2 . 93.12(11) yes
O4 . Ce1 S2 . 142.01(11) yes
O8 . Ce1 S2 . 132.85(12) yes
O5 . Ce1 S2 . 83.73(12) yes
O6 . Ce1 S2 . 133.55(11) yes
O9 4_656 Ce1 O7 4_656 70.43(17) yes
O9 4_656 Ce1 O2 . 76.21(17) yes
O7 4_656 Ce1 O2 . 77.02(17) yes
O9 4_656 Ce1 C5 . 148.92(16) yes
O7 4_656 Ce1 C5 . 139.42(17) yes
O2 . Ce1 C5 . 99.43(17) yes
O9 4_656 Ce1 O1 . 139.04(18) yes
O7 4_656 Ce1 O1 . 73.54(18) yes
O2 . Ce1 O1 . 77.33(18) yes
C5 . Ce1 O1 . 66.36(17) yes
O9 4_656 Ce1 S2 . 63.02(13) yes
O7 4_656 Ce1 S2 . 62.16(12) yes
O2 . Ce1 S2 . 17.89(11) yes
C5 . Ce1 S2 . 117.08(12) yes
O1 . Ce1 S2 . 83.32(13) yes
C3 . S2 C4 . 98.2(3) yes
C3 . S2 O2 . 105.4(3) yes
C4 . S2 O2 . 104.8(3) yes
C3 . S2 Ce1 . 122.3(2) yes
C4 . S2 Ce1 . 120.9(3) yes
O2 . S2 Ce1 . 29.71(18) yes
C1 . S1 C2 . 98.5(4) yes
C1 . S1 O1 . 104.4(4) yes
C2 . S1 O1 . 104.0(3) yes
C8 . N1 C9 . 117.2(6) yes
C8 . N1 C7 . 121.7(6) yes
C9 . N1 C7 . 121.1(6) yes

loop_
_geom_bond_atom_site_label_1
_geom_bond_atom_site_label_2
_geom_bond_site_symmetry_2
_geom_bond_distance
_geom_bond_publ_flag
F1 C6 . 1.309(10) yes
F2 C6 . 1.320(9) yes
F3 C6 . 1.339(10) yes
F4 C11 . 1.336(8) yes
F5 C11 . 1.325(7) yes
F6 C11 . 1.331(7) yes
F7 C13 . 1.328(9) yes
F8 C13 . 1.344(10) yes
F9 C13 . 1.317(9) yes
C1 S1 . 1.790(8) yes
C1 H13 . 0.963 no
C1 H12 . 0.964 no
C1 H11 . 0.959 no
C2 S1 . 1.785(7) yes
C2 H22 . 0.964 no
C2 H21 . 0.960 no
C2 H23 . 0.956 no
C3 S2 . 1.796(7) yes
C3 H31 . 0.959 no
C3 H33 . 0.961 no
C3 H32 . 0.962 no
C4 S2 . 1.787(7) yes
C4 H43 . 0.957 no
C4 H42 . 0.959 no
C4 H41 . 0.962 no
C5 C6 . 1.534(9) yes
C5 O3 . 1.244(8) yes
C5 O4 . 1.252(8) yes
C5 Ce1 . 2.960(6) yes
C7 O5 . 1.253(8) yes
C7 N1 . 1.316(8) yes
C7 H71 . 0.936 no
C8 N1 . 1.456(9) yes
C8 H81 . 0.957 no
C8 H82 . 0.959 no
C8 H83 . 0.957 no
C9 N1 . 1.453(8) yes
C9 H93 . 0.960 no
C9 H92 . 0.961 no
C9 H91 . 0.961 no
C10 C11 . 1.553(9) yes
C10 O6 . 1.248(8) yes
C10 O7 . 1.227(8) yes
C12 C13 . 1.568(9) yes
C12 O8 . 1.233(8) yes
C12 O9 . 1.223(8) yes
O1 Ce1 . 2.417(5) yes
O1 S1 . 1.530(5) yes
O2 Ce1 . 2.458(5) yes
O2 S2 . 1.524(5) yes
O3 Ce1 . 2.747(5) yes
O4 Ce1 . 2.601(5) yes
O5 Ce1 . 2.536(4) yes
O6 Ce1 . 2.528(5) yes
O7 Ce1 4_656 2.505(5) yes
O8 Ce1 . 2.541(5) yes
O9 Ce1 4_656 2.508(5) yes
Ce1 S2 . 3.6631(16) yes

loop_
_geom_hbond_atom_site_label_D
_geom_hbond_atom_site_label_H
_geom_hbond_atom_site_label_A
_geom_hbond_site_symmetry_A
_geom_hbond_angle_DHA
_geom_hbond_distance_DH
_geom_hbond_distance_HA
_geom_hbond_distance_DA
_geom_hbond_publ_flag
C1 H12 O4 8_656 146.2(2) 0.96 2.43 3.271(10) yes
C2 H21 O4 8_656 146.7(2) 0.96 2.47 3.316(10) yes
C3 H32 O2 2_666 161.51(19) 0.96 2.58 3.503(10) yes
